data_7033980
loop_
_publ_author_name
'Braum\"uller, Markus'
'Schulz, Martin'
'Sorsche, Dieter'
'Pfeffer, Michael'
'Schaub, Markus'
'Popp, J\"urgen'
'Park, Byung-Wook'
'Hagfeldt, Anders'
'Dietzek, Benjamin'
'Rau, Sven'

_publ_section_title
;
 Synthesis and characterization of an immobilizable photochemical
 molecular device for H2-generation.
;
_journal_issue 12
_journal_name_full 'Dalton transactions (Cambridge, England : 2003)'
_journal_page_first 5577
_journal_page_last 5586
_journal_paper_doi 10.1039/c4dt03730h
_journal_volume 44
_journal_year 2015
_chemical_formula_moiety 'C20 H30 N2 O6 P2'
_chemical_formula_sum 'C20 H30 N2 O6 P2'
_chemical_formula_weight 456.4
_space_group_IT_number 2
_symmetry_cell_setting triclinic
_symmetry_Int_Tables_number 2
_symmetry_space_group_name_Hall '-P 1'
_symmetry_space_group_name_H-M 'P -1'
_atom_sites_solution_hydrogens geom
_audit_creation_date 2014-08-27T13:23:14-00:00
_audit_creation_method 'WinGX routine CIF_UPDATE'
_audit_update_record
;
2014-08-27 deposited with the CCDC.
2015-02-10 downloaded from the CCDC.
;
_cell_angle_alpha 97.051(4)
_cell_angle_beta 97.098(4)
_cell_angle_gamma 107.244(4)
_cell_formula_units_Z 1
_cell_length_a 7.3747(3)
_cell_length_b 8.5221(4)
_cell_length_c 9.7222(6)
_cell_measurement_reflns_used 4195
_cell_measurement_temperature 180(2)
_cell_measurement_theta_max 72.8847
_cell_measurement_theta_min 4.6457
_cell_volume 570.84(5)
_computing_cell_refinement
;
        CrysAlisPro, Oxford Diffraction Ltd.,
        Version 1.171.33.66 (release 28-04-2010 CrysAlis171 .NET)
        (compiled Apr 28 2010,14:27:37)
;
_computing_data_collection
;
        CrysAlisPro, Oxford Diffraction Ltd.,
        Version 1.171.33.66 (release 28-04-2010 CrysAlis171 .NET)
        (compiled Apr 28 2010,14:27:37)
;
_computing_data_reduction
;
        CrysAlisPro, Oxford Diffraction Ltd.,
        Version 1.171.33.66 (release 28-04-2010 CrysAlis171 .NET)
        (compiled Apr 28 2010,14:27:37)
;
_computing_structure_refinement 'SHELXL-2013 (Sheldrick, 2013)'
_diffrn_ambient_temperature 180(2)
_diffrn_detector_area_resol_mean 10.3385
_diffrn_measured_fraction_theta_full 0.996
_diffrn_measured_fraction_theta_max 0.974
_diffrn_measurement_device_type 'Xcalibur, Atlas, Gemini'
_diffrn_measurement_method '\w scans'
_diffrn_orient_matrix_UB_11 0.0162868
_diffrn_orient_matrix_UB_12 0.0746652
_diffrn_orient_matrix_UB_13 -0.1361916
_diffrn_orient_matrix_UB_21 0.200083
_diffrn_orient_matrix_UB_22 0.121909
_diffrn_orient_matrix_UB_23 0.0677394
_diffrn_orient_matrix_UB_31 0.0945883
_diffrn_orient_matrix_UB_32 -0.1281925
_diffrn_orient_matrix_UB_33 -0.0557077
_diffrn_radiation_monochromator mirror
_diffrn_radiation_probe x-ray
_diffrn_radiation_type CuK\a
_diffrn_radiation_wavelength 1.54184
_diffrn_reflns_av_R_equivalents 0.0139
_diffrn_reflns_av_unetI/netI 0.0178
_diffrn_reflns_Laue_measured_fraction_full 0.996
_diffrn_reflns_Laue_measured_fraction_max 0.974
_diffrn_reflns_limit_h_max 9
_diffrn_reflns_limit_h_min -8
_diffrn_reflns_limit_k_max 10
_diffrn_reflns_limit_k_min -10
_diffrn_reflns_limit_l_max 11
_diffrn_reflns_limit_l_min -12
_diffrn_reflns_number 5287
_diffrn_reflns_point_group_measured_fraction_full 0.996
_diffrn_reflns_point_group_measured_fraction_max 0.974
_diffrn_reflns_theta_full 67.684
_diffrn_reflns_theta_max 73.042
_diffrn_reflns_theta_min 7.801
_exptl_absorpt_coefficient_mu 2.058
_exptl_absorpt_correction_T_max 0.976
_exptl_absorpt_correction_T_min 0.944
_exptl_absorpt_correction_type analytical
_exptl_absorpt_process_details
;
        CrysAlisPro, Oxford Diffraction Ltd.,
        Version 1.171.33.66 (release 28-04-2010 CrysAlis171 .NET)
        (compiled Apr 28 2010,14:27:37)
Analytical numeric absorption correction using a multifaceted crystal
                        model based on expressions derived by R.C. Clark & J.S.
        (Clark, R. C. & Reid, J. S. (1995). Acta Cryst. A51, 887-897)
;
_exptl_crystal_colour colourless
_exptl_crystal_density_diffrn 1.328
_exptl_crystal_description prism
_exptl_crystal_F_000 242
_exptl_crystal_size_max 0.213
_exptl_crystal_size_mid 0.158
_exptl_crystal_size_min 0.088
_refine_diff_density_max 0.769
_refine_diff_density_min -0.466
_refine_diff_density_rms 0.061
_refine_ls_extinction_method none
_refine_ls_goodness_of_fit_ref 1.015
_refine_ls_hydrogen_treatment constr
_refine_ls_matrix_type full
_refine_ls_number_parameters 138
_refine_ls_number_reflns 2215
_refine_ls_number_restraints 0
_refine_ls_restrained_S_all 1.015
_refine_ls_R_factor_all 0.0393
_refine_ls_R_factor_gt 0.0383
_refine_ls_shift/su_max 0
_refine_ls_shift/su_mean 0
_refine_ls_structure_factor_coef Fsqd
_refine_ls_weighting_details
;
 w=1/[\s^2^(Fo^2^)+(0.0582P)^2^+0.3936P]
 where P=(Fo^2^+2Fc^2^)/3
;
_refine_ls_weighting_scheme calc
_refine_ls_wR_factor_gt 0.1033
_refine_ls_wR_factor_ref 0.1044
_reflns_number_gt 2130
_reflns_number_total 2215
_reflns_threshold_expression 'I > 2\s(I)'
_cod_data_source_file c4dt03730h2.cif
_cod_data_source_block shelx_x
_cod_depositor_comments 'Adding full bibliography for 7033980--7033981.cif.'
_cod_database_code 7033980

loop_
_symmetry_equiv_pos_as_xyz
'x, y, z'
'-x, -y, -z'

loop_
_atom_site_label
_atom_site_type_symbol
_atom_site_fract_x
_atom_site_fract_y
_atom_site_fract_z
_atom_site_U_iso_or_equiv
_atom_site_adp_type
_atom_site_occupancy
_atom_site_calc_flag
C1 C 0.7136(2) 0.36438(19) 0.89088(16) 0.0229(3) Uani 1 d
H1A H 0.8178 0.3718 0.9685 0.027 Uiso 1 calc
H1B H 0.5895 0.3134 0.9217 0.027 Uiso 1 calc
C4 C 0.7294(2) 0.24981(19) 0.76514(16) 0.0209(3) Uani 1 d
C3 C 0.5669(2) 0.15531(19) 0.66850(16) 0.0214(3) Uani 1 d
H3 H 0.4434 0.1614 0.6815 0.026 Uiso 1 calc
C2 C 0.5859(2) 0.05159(19) 0.55246(16) 0.0205(3) Uani 1 d
C6 C 0.9121(2) 0.1292(2) 0.62284(18) 0.0279(4) Uani 1 d
H5 H 1.0341 0.1214 0.6073 0.034 Uiso 1 calc
C5 C 0.9059(2) 0.2343(2) 0.74164(18) 0.0259(4) Uani 1 d
H6 H 1.0204 0.2947 0.806 0.031 Uiso 1 calc
C7 C 0.9875(3) 0.8044(2) 0.7800(2) 0.0415(5) Uani 1 d
H7A H 0.8811 0.8525 0.7846 0.05 Uiso 1 calc
H7B H 1.0155 0.7988 0.6829 0.05 Uiso 1 calc
C8 C 1.1607(3) 0.9124(3) 0.8791(3) 0.0501(6) Uani 1 d
H8A H 1.133 0.9172 0.9752 0.075 Uiso 1 calc
H8B H 1.1968 1.025 0.8555 0.075 Uiso 1 calc
H8C H 1.2672 0.8667 0.8721 0.075 Uiso 1 calc
C9 C 0.2795(3) 0.5380(4) 0.5943(2) 0.0576(7) Uani 1 d
H9A H 0.3425 0.6314 0.549 0.086 Uiso 1 calc
H9B H 0.1484 0.5381 0.6025 0.086 Uiso 1 calc
H9C H 0.2742 0.4329 0.5376 0.086 Uiso 1 calc
C10 C 0.3881(4) 0.5551(5) 0.7333(3) 0.0654(8) Uani 1 d
H10A H 0.3916 0.6605 0.7909 0.079 Uiso 1 calc
H10B H 0.3229 0.4619 0.7795 0.079 Uiso 1 calc
N1 N 0.75704(19) 0.03805(17) 0.52874(14) 0.0250(3) Uani 1 d
O1 O 0.70047(18) 0.67358(15) 0.98822(13) 0.0315(3) Uani 1 d
O3 O 0.92866(18) 0.63618(15) 0.81517(14) 0.0318(3) Uani 1 d
O2 O 0.58068(18) 0.55527(16) 0.72634(12) 0.0314(3) Uani 1 d
P1 P 0.72735(6) 0.57143(5) 0.86386(4) 0.02286(15) Uani 1 d

loop_
_atom_site_aniso_label
_atom_site_aniso_U_11
_atom_site_aniso_U_22
_atom_site_aniso_U_33
_atom_site_aniso_U_23
_atom_site_aniso_U_13
_atom_site_aniso_U_12
C1 0.0240(8) 0.0220(8) 0.0193(7) -0.0017(6) 0.0025(6) 0.0050(6)
C4 0.0235(8) 0.0176(7) 0.0201(7) 0.0010(6) 0.0039(6) 0.0052(6)
C3 0.0190(7) 0.0211(7) 0.0234(8) -0.0002(6) 0.0049(6) 0.0064(6)
C2 0.0195(8) 0.0191(7) 0.0218(8) -0.0003(6) 0.0034(6) 0.0058(6)
C6 0.0187(8) 0.0327(9) 0.0304(9) -0.0038(7) 0.0027(6) 0.0094(7)
C5 0.0203(8) 0.0273(8) 0.0258(8) -0.0024(6) -0.0004(6) 0.0055(6)
C7 0.0441(11) 0.0313(10) 0.0474(12) 0.0156(9) 0.0105(9) 0.0046(8)
C8 0.0501(13) 0.0254(10) 0.0681(15) 0.0054(10) 0.0056(11) 0.0047(9)
C9 0.0388(12) 0.101(2) 0.0390(12) 0.0242(13) 0.0058(9) 0.0265(13)
C10 0.0415(13) 0.124(3) 0.0406(13) 0.0101(14) 0.0061(10) 0.0424(15)
N1 0.0205(7) 0.0265(7) 0.0261(7) -0.0043(5) 0.0032(5) 0.0084(5)
O1 0.0366(7) 0.0260(6) 0.0282(6) -0.0068(5) 0.0037(5) 0.0097(5)
O3 0.0290(6) 0.0248(6) 0.0409(7) 0.0059(5) 0.0105(5) 0.0052(5)
O2 0.0335(7) 0.0398(7) 0.0234(6) 0.0019(5) 0.0026(5) 0.0175(6)
P1 0.0243(2) 0.0208(2) 0.0212(2) -0.00204(16) 0.00268(16) 0.00646(17)

loop_
_atom_type_symbol
_atom_type_description
_atom_type_scat_dispersion_real
_atom_type_scat_dispersion_imag
_atom_type_scat_source
C C 0.0181 0.0091 'International Tables Vol C Tables 4.2.6.8 and 6.1.1.4'
H H 0 0 'International Tables Vol C Tables 4.2.6.8 and 6.1.1.4'
N N 0.0311 0.018 'International Tables Vol C Tables 4.2.6.8 and 6.1.1.4'
O O 0.0492 0.0322 'International Tables Vol C Tables 4.2.6.8 and 6.1.1.4'
P P 0.2955 0.4335 'International Tables Vol C Tables 4.2.6.8 and 6.1.1.4'

loop_
_exptl_crystal_face_index_h
_exptl_crystal_face_index_k
_exptl_crystal_face_index_l
_exptl_crystal_face_perp_dist
0 5 0 0.0267
0 -5 0 0.0533
1 2 -6 0.0394
-5 1 2 0.0848
0 -3 -4 0.0666
5 -1 0 0.1146
3 -2 4 0.1322
0 -1 6 0.098
1 -5 -1 0.0614

loop_
_geom_angle_atom_site_label_1
_geom_angle_atom_site_label_2
_geom_angle_atom_site_label_3
_geom_angle
_geom_angle_site_symmetry_3
C4 C1 P1 115.67(11) .
C5 C4 C3 117.62(14) .
C5 C4 C1 121.49(14) .
C3 C4 C1 120.89(14) .
C4 C3 C2 119.68(14) .
N1 C2 C3 122.72(14) .
N1 C2 C2 116.46(17) 2_656
C3 C2 C2 120.82(17) 2_656
N1 C6 C5 124.04(15) .
C6 C5 C4 118.97(15) .
O3 C7 C8 110.38(17) .
O2 C10 C9 111.39(19) .
C6 N1 C2 116.97(14) .
C7 O3 P1 118.13(12) .
C10 O2 P1 121.07(13) .
O1 P1 O3 115.60(7) .
O1 P1 O2 114.44(7) .
O3 P1 O2 102.71(7) .
O1 P1 C1 112.80(7) .
O3 P1 C1 102.88(7) .
O2 P1 C1 107.21(7) .

loop_
_geom_bond_atom_site_label_1
_geom_bond_atom_site_label_2
_geom_bond_distance
_geom_bond_site_symmetry_2
C1 C4 1.507(2) .
C1 P1 1.7910(16) .
C4 C5 1.390(2) .
C4 C3 1.390(2) .
C3 C2 1.393(2) .
C2 N1 1.346(2) .
C2 C2 1.490(3) 2_656
C6 N1 1.337(2) .
C6 C5 1.386(2) .
C7 O3 1.466(2) .
C7 C8 1.479(3) .
C9 C10 1.450(3) .
C10 O2 1.430(3) .
O1 P1 1.4704(12) .
O3 P1 1.5763(13) .
O2 P1 1.5765(12) .
